data_4109329
loop_
_publ_author_name
'Yoshihiro Yamauchi'
'Gen Onodera'
'Ken Sakata'
'Masahiro Yuki'
'Yoshihiro Miyake'
'Sakae Uemura'
'Yoshiaki Nishibayashi'

_publ_section_title
;
 Ruthenium-Catalyzed Reactions of 1-Cyclopropyl-2-propyn-1-ols with
 Anilines and Water via Allenylidene Intermediates: Selective Preparation
 of Tri- and Tetrasubstituted Conjugated Enynes
;
_journal_name_full 'Journal of the American Chemical Society'
_journal_page_first 5175
_journal_page_last 5179
_journal_paper_doi 10.1021/ja0687926
_journal_volume 129
_journal_year 2007
_chemical_formula_moiety 'C19 H19 N O '
_chemical_formula_sum 'C19 H19 N O'
_chemical_formula_weight 277.37
_space_group_IT_number 14
_symmetry_cell_setting monoclinic
_symmetry_Int_Tables_number 14
_symmetry_space_group_name_Hall '-P 2yn'
_symmetry_space_group_name_H-M 'P 1 21/n 1'
_audit_creation_date 2006-11-07
_audit_creation_method 'by CrystalStructure 3.7.0'
_cell_angle_alpha 90.0000
_cell_angle_beta 108.488(2)
_cell_angle_gamma 90.0000
_cell_formula_units_Z 4
_cell_length_a 11.4362(7)
_cell_length_b 8.1087(5)
_cell_length_c 17.7590(19)
_cell_measurement_reflns_used 6734
_cell_measurement_temperature 173.1
_cell_measurement_theta_max 25.0
_cell_measurement_theta_min 2.4
_cell_volume 1561.8(2)
_computing_cell_refinement PROCESS-AUTO
_computing_data_collection PROCESS-AUTO
_computing_data_reduction CrystalStructure
_computing_publication_material 'CrystalStructure 3.7.0'
_computing_structure_refinement CRYSTALS
_computing_structure_solution SIR97
_diffrn_detector_area_resol_mean 10.00
_diffrn_measured_fraction_theta_full 0.990
_diffrn_measured_fraction_theta_max 0.990
_diffrn_measurement_device_type 'Rigaku RAXIS-RAPID'
_diffrn_measurement_method \w
_diffrn_radiation_type 'Mo K\a'
_diffrn_radiation_wavelength 0.71069
_diffrn_reflns_av_R_equivalents 0.078
_diffrn_reflns_limit_h_max 14
_diffrn_reflns_limit_h_min -14
_diffrn_reflns_limit_k_max 10
_diffrn_reflns_limit_k_min -9
_diffrn_reflns_limit_l_max 23
_diffrn_reflns_limit_l_min -23
_diffrn_reflns_number 12556
_diffrn_reflns_theta_full 27.48
_diffrn_reflns_theta_max 27.48
_exptl_absorpt_coefficient_mu 0.072
_exptl_absorpt_correction_T_max 0.986
_exptl_absorpt_correction_T_min 0.728
_exptl_absorpt_correction_type multi-scan
_exptl_absorpt_process_details
;
    Higashi, T. (1995). Program for Absorption Correction.
    Rigaku Corporation, Tokyo, Japan.
;
_exptl_crystal_colour colorless
_exptl_crystal_density_diffrn 1.179
_exptl_crystal_description platelet
_exptl_crystal_F_000 592.00
_exptl_crystal_size_max 0.50
_exptl_crystal_size_mid 0.40
_exptl_crystal_size_min 0.20
_refine_diff_density_max 0.36
_refine_diff_density_min -0.33
_refine_ls_extinction_method none
_refine_ls_goodness_of_fit_ref 1.023
_refine_ls_hydrogen_treatment refall
_refine_ls_number_parameters 266
_refine_ls_number_reflns 3545
_refine_ls_R_factor_gt 0.0574
_refine_ls_shift/su_max 0.0000
_refine_ls_structure_factor_coef Fsqd
_refine_ls_weighting_details 'w = 1/[0.0004Fo^2^ + 1.0000\s(Fo^2^)]/(4Fo^2^)'
_refine_ls_weighting_scheme calc
_refine_ls_wR_factor_ref 0.1190
_reflns_number_gt 1920
_reflns_number_total 3547
_reflns_threshold_expression F^2^>2.0\s(F^2^)
_cod_data_source_file ja0687926si20061208_070539.cif
_cod_data_source_block '_YY-1-OMe_________________'
_cod_original_formula_sum 'C19 H19 N O '
_cod_database_code 4109329

loop_
_symmetry_equiv_pos_site_id
_symmetry_equiv_pos_as_xyz
1 +X,+Y,+Z
2 1/2-X,1/2+Y,1/2-Z
3 -X,-Y,-Z
4 1/2+X,1/2-Y,1/2+Z

loop_
_atom_site_label
_atom_site_type_symbol
_atom_site_fract_x
_atom_site_fract_y
_atom_site_fract_z
_atom_site_U_iso_or_equiv
_atom_site_adp_type
_atom_site_occupancy
_atom_site_symmetry_multiplicity
_atom_site_calc_flag
O(1) O 0.41066(10) 0.04579(13) 0.88752(6) 0.0552(3) Uani 1.00 1 d
N(1) N 0.22843(12) -0.24030(18) 0.31275(8) 0.0518(4) Uani 1.00 1 d
C(1) C 0.24501(16) -0.2190(2) 0.39532(10) 0.0490(5) Uani 1.00 1 d
C(2) C 0.33871(17) -0.0866(2) 0.43485(10) 0.0523(5) Uani 1.00 1 d
C(3) C 0.35878(14) -0.0752(2) 0.52114(10) 0.0486(4) Uani 1.00 1 d
C(4) C 0.30851(13) 0.03619(19) 0.55695(9) 0.0458(4) Uani 1.00 1 d
C(5) C 0.22529(16) 0.1560(2) 0.50980(10) 0.0547(5) Uani 1.00 1 d
C(6) C 0.1577(2) 0.2526(2) 0.47083(12) 0.0753(7) Uani 1.00 1 d
C(7) C 0.33263(13) 0.04234(19) 0.64336(9) 0.0449(4) Uani 1.00 1 d
C(8) C 0.43870(14) -0.0288(2) 0.69531(10) 0.0504(5) Uani 1.00 1 d
C(9) C 0.46060(16) -0.0253(2) 0.77538(11) 0.0507(4) Uani 1.00 1 d
C(10) C 0.37849(14) 0.05037(18) 0.80683(9) 0.0452(4) Uani 1.00 1 d
C(11) C 0.27408(16) 0.1234(2) 0.75728(11) 0.0509(5) Uani 1.00 1 d
C(12) C 0.25263(14) 0.1184(2) 0.67646(11) 0.0496(5) Uani 1.00 1 d
C(13) C 0.3369(2) 0.1389(3) 0.92362(13) 0.0694(7) Uani 1.00 1 d
C(14) C 0.15795(13) -0.13925(19) 0.25409(9) 0.0436(4) Uani 1.00 1 d
C(15) C 0.07581(14) -0.0250(2) 0.26744(11) 0.0499(5) Uani 1.00 1 d
C(16) C -0.00138(17) 0.0628(2) 0.20477(12) 0.0583(5) Uani 1.00 1 d
C(17) C 0.00098(18) 0.0394(2) 0.12874(12) 0.0622(6) Uani 1.00 1 d
C(18) C 0.08395(18) -0.0702(2) 0.11584(11) 0.0587(5) Uani 1.00 1 d
C(19) C 0.16200(17) -0.1569(2) 0.17747(10) 0.0512(5) Uani 1.00 1 d
H(1) H 0.2851(16) -0.304(2) 0.2986(9) 0.063(5) Uiso 1.00 1 c
H(2) H 0.1622(15) -0.1936(19) 0.4014(8) 0.055(4) Uiso 1.00 1 c
H(3) H 0.2720(14) -0.3272(19) 0.4211(9) 0.057(4) Uiso 1.00 1 c
H(4) H 0.4198(15) -0.116(2) 0.4247(9) 0.066(5) Uiso 1.00 1 c
H(5) H 0.3060(14) 0.026(2) 0.4090(9) 0.065(5) Uiso 1.00 1 c
H(6) H 0.4086(13) -0.1584(19) 0.5539(8) 0.048(4) Uiso 1.00 1 c
H(7) H 0.1070(18) 0.328(2) 0.4380(11) 0.091(7) Uiso 1.00 1 c
H(8) H 0.5047(14) -0.084(2) 0.6748(9) 0.062(4) Uiso 1.00 1 c
H(9) H 0.5322(15) -0.0706(19) 0.8112(9) 0.059(5) Uiso 1.00 1 c
H(10) H 0.2196(15) 0.178(2) 0.7788(9) 0.068(5) Uiso 1.00 1 c
H(11) H 0.1829(15) 0.1736(19) 0.6404(9) 0.059(4) Uiso 1.00 1 c
H(12) H 0.3812(16) 0.124(2) 0.9802(11) 0.072(5) Uiso 1.00 1 c
H(13) H 0.2515(19) 0.094(2) 0.9063(11) 0.088(6) Uiso 1.00 1 c
H(14) H 0.3347(18) 0.260(2) 0.9049(11) 0.088(6) Uiso 1.00 1 c
H(15) H 0.0684(13) -0.0061(17) 0.3197(9) 0.049(4) Uiso 1.00 1 c
H(16) H -0.0602(16) 0.144(2) 0.2156(10) 0.076(5) Uiso 1.00 1 c
H(17) H -0.0562(16) 0.110(2) 0.0833(10) 0.078(5) Uiso 1.00 1 c
H(18) H 0.0894(15) -0.085(2) 0.0634(10) 0.066(5) Uiso 1.00 1 c
H(19) H 0.2208(15) -0.2301(19) 0.1688(9) 0.056(4) Uiso 1.00 1 c

loop_
_atom_site_aniso_label
_atom_site_aniso_U_11
_atom_site_aniso_U_22
_atom_site_aniso_U_33
_atom_site_aniso_U_12
_atom_site_aniso_U_13
_atom_site_aniso_U_23
O(1) 0.0601(7) 0.0613(7) 0.0448(7) 0.0015(5) 0.0174(5) -0.0057(5)
N(1) 0.0579(8) 0.0526(8) 0.0455(8) 0.0089(7) 0.0174(6) -0.0031(7)
C(1) 0.0537(10) 0.0488(9) 0.0448(10) 0.0008(9) 0.0158(8) -0.0009(8)
C(2) 0.0557(10) 0.0536(10) 0.0488(10) 0.0002(9) 0.0183(8) 0.0002(8)
C(3) 0.0497(9) 0.0463(9) 0.0461(10) -0.0007(8) 0.0102(7) 0.0035(8)
C(4) 0.0436(8) 0.0449(9) 0.0452(9) -0.0041(7) 0.0087(7) 0.0004(7)
C(5) 0.0554(10) 0.0576(10) 0.0474(10) 0.0023(9) 0.0111(8) 0.0003(9)
C(6) 0.0774(13) 0.0809(15) 0.0616(13) 0.0216(13) 0.0135(10) 0.0105(11)
C(7) 0.0446(8) 0.0423(8) 0.0451(9) -0.0024(7) 0.0104(7) -0.0004(7)
C(8) 0.0496(9) 0.0536(10) 0.0463(10) 0.0087(8) 0.0126(7) -0.0019(8)
C(9) 0.0504(9) 0.0529(9) 0.0449(10) 0.0084(8) 0.0095(8) 0.0004(8)
C(10) 0.0504(9) 0.0433(8) 0.0410(9) -0.0040(8) 0.0131(7) -0.0043(7)
C(11) 0.0462(9) 0.0534(10) 0.0541(11) 0.0029(8) 0.0174(8) -0.0049(8)
C(12) 0.0449(9) 0.0493(9) 0.0507(11) 0.0020(8) 0.0096(7) -0.0002(8)
C(13) 0.0737(14) 0.0852(16) 0.0550(13) 0.0073(13) 0.0287(11) -0.0089(12)
C(14) 0.0461(8) 0.0403(8) 0.0436(9) -0.0058(7) 0.0134(7) -0.0052(7)
C(15) 0.0532(9) 0.0511(9) 0.0482(10) -0.0015(8) 0.0202(8) -0.0014(8)
C(16) 0.0521(10) 0.0546(11) 0.0666(13) -0.0001(9) 0.0164(9) 0.0060(9)
C(17) 0.0562(11) 0.0615(11) 0.0595(13) -0.0096(10) 0.0048(9) 0.0105(10)
C(18) 0.0712(12) 0.0578(11) 0.0437(11) -0.0167(10) 0.0131(9) -0.0039(9)
C(19) 0.0584(10) 0.0443(9) 0.0527(11) -0.0070(8) 0.0202(8) -0.0079(8)

loop_
_atom_type_symbol
_atom_type_description
_atom_type_scat_dispersion_real
_atom_type_scat_dispersion_imag
_atom_type_scat_source
C C 0.003 0.002
;
International Tables for Crystallography
(1992, Vol. C, Tables 4.2.6.8 and 6.1.1.4)
;
H H 0.000 0.000
;
International Tables for Crystallography
(1992, Vol. C, Table 6.1.1.4)
;
O O 0.011 0.006
;
International Tables for Crystallography
(1992, Vol. C, Tables 4.2.6.8 and 6.1.1.4)
;
N N 0.006 0.003
;
International Tables for Crystallography
(1992, Vol. C, Tables 4.2.6.8 and 6.1.1.4)
;

loop_
_geom_angle_atom_site_label_1
_geom_angle_atom_site_label_2
_geom_angle_atom_site_label_3
_geom_angle
C(10) O(1) C(13) 117.22(13)
C(1) N(1) C(14) 124.29(15)
N(1) C(1) C(2) 113.81(16)
C(1) C(2) C(3) 112.16(16)
C(2) C(3) C(4) 125.95(15)
C(3) C(4) C(5) 119.19(15)
C(3) C(4) C(7) 123.58(13)
C(5) C(4) C(7) 117.23(15)
C(4) C(5) C(6) 179.4(2)
C(4) C(7) C(8) 120.79(15)
C(4) C(7) C(12) 121.95(13)
C(8) C(7) C(12) 117.26(15)
C(7) C(8) C(9) 120.99(17)
C(8) C(9) C(10) 120.52(14)
O(1) C(10) C(9) 114.98(13)
O(1) C(10) C(11) 125.16(16)
C(9) C(10) C(11) 119.86(16)
C(10) C(11) C(12) 119.09(18)
C(7) C(12) C(11) 122.28(14)
N(1) C(14) C(15) 122.35(16)
N(1) C(14) C(19) 119.42(15)
C(15) C(14) C(19) 118.12(14)
C(14) C(15) C(16) 119.99(18)
C(15) C(16) C(17) 121.05(18)
C(16) C(17) C(18) 118.97(16)
C(17) C(18) C(19) 120.69(19)
C(14) C(19) C(18) 121.12(18)
C(1) N(1) H(1) 118.1(9)
C(14) N(1) H(1) 115.0(10)
N(1) C(1) H(2) 108.2(8)
N(1) C(1) H(3) 106.7(9)
C(2) C(1) H(2) 110.7(8)
C(2) C(1) H(3) 109.9(8)
H(2) C(1) H(3) 107.3(13)
C(1) C(2) H(4) 107.3(9)
C(1) C(2) H(5) 108.4(8)
C(3) C(2) H(4) 110.2(8)
C(3) C(2) H(5) 108.6(9)
H(4) C(2) H(5) 110.2(14)
C(2) C(3) H(6) 117.1(9)
C(4) C(3) H(6) 116.9(9)
C(5) C(6) H(7) 176.5(15)
C(7) C(8) H(8) 121.5(8)
C(9) C(8) H(8) 117.5(7)
C(8) C(9) H(9) 122.0(11)
C(10) C(9) H(9) 117.4(11)
C(10) C(11) H(10) 119.8(9)
C(12) C(11) H(10) 121.1(9)
C(7) C(12) H(11) 116.5(11)
C(11) C(12) H(11) 121.1(11)
O(1) C(13) H(12) 102.0(11)
O(1) C(13) H(13) 109.4(12)
O(1) C(13) H(14) 108.4(13)
H(12) C(13) H(13) 114.2(16)
H(12) C(13) H(14) 113.6(14)
H(13) C(13) H(14) 108.9(15)
C(14) C(15) H(15) 122.4(8)
C(16) C(15) H(15) 117.6(8)
C(15) C(16) H(16) 118.7(9)
C(17) C(16) H(16) 120.2(9)
C(16) C(17) H(17) 119.1(11)
C(18) C(17) H(17) 121.8(12)
C(17) C(18) H(18) 120.4(9)
C(19) C(18) H(18) 118.9(9)
C(14) C(19) H(19) 118.3(9)
C(18) C(19) H(19) 120.6(9)

loop_
_geom_bond_atom_site_label_1
_geom_bond_atom_site_label_2
_geom_bond_distance
O(1) C(10) 1.3623(19)
O(1) C(13) 1.427(3)
N(1) C(1) 1.428(2)
N(1) C(14) 1.3689(19)
C(1) C(2) 1.522(2)
C(2) C(3) 1.479(2)
C(3) C(4) 1.335(2)
C(4) C(5) 1.430(2)
C(4) C(7) 1.471(2)
C(5) C(6) 1.163(2)
C(7) C(8) 1.395(2)
C(7) C(12) 1.380(2)
C(8) C(9) 1.364(2)
C(9) C(10) 1.380(2)
C(10) C(11) 1.373(2)
C(11) C(12) 1.378(2)
C(14) C(15) 1.392(2)
C(14) C(19) 1.384(2)
C(15) C(16) 1.379(2)
C(16) C(17) 1.372(3)
C(17) C(18) 1.371(3)
C(18) C(19) 1.368(2)
N(1) H(1) 0.923(19)
C(1) H(2) 1.008(18)
C(1) H(3) 0.992(15)
C(2) H(4) 1.027(19)
C(2) H(5) 1.038(16)
C(3) H(6) 0.953(14)
C(6) H(7) 0.912(18)
C(8) H(8) 1.040(18)
C(9) H(9) 0.938(14)
C(11) H(10) 0.939(19)
C(12) H(11) 0.960(14)
C(13) H(12) 0.980(18)
C(13) H(13) 0.99(2)
C(13) H(14) 1.03(2)
C(15) H(15) 0.971(17)
C(16) H(16) 1.00(2)
C(17) H(17) 1.034(17)
C(18) H(18) 0.961(19)
C(19) H(19) 0.945(17)

loop_
_geom_contact_atom_site_label_1
_geom_contact_atom_site_label_2
_geom_contact_distance
_geom_contact_site_symmetry_2
O(1) C(6) 3.192(2) 55504
N(1) C(9) 3.485(2) 44404
N(1) C(17) 3.436(2) 54502
N(1) C(18) 3.412(2) 54502
N(1) C(19) 3.588(2) 54502
C(1) C(18) 3.496(2) 54502
C(2) C(3) 3.548(2) 65603
C(3) C(2) 3.548(2) 65603
C(3) C(13) 3.569(3) 54602
C(6) O(1) 3.192(2) 45404
C(9) N(1) 3.485(2) 54504
C(13) C(3) 3.569(3) 55602
C(17) N(1) 3.436(2) 55502
C(18) N(1) 3.412(2) 55502
C(18) C(1) 3.496(2) 55502
C(19) N(1) 3.588(2) 55502
O(1) H(7) 2.371(19) 55504
O(1) H(11) 3.188(16) 54602
O(1) H(12) 3.086(16) 65703
N(1) H(8) 3.255(14) 44404
N(1) H(9) 2.710(17) 44404
C(1) H(9) 2.960(15) 44404
C(1) H(12) 3.26(2) 54602
C(1) H(18) 3.475(16) 54502
C(2) H(4) 3.490(15) 65603
C(2) H(6) 3.460(15) 65603
C(2) H(8) 3.336(18) 65603
C(2) H(17) 3.586(19) 54502
C(2) H(19) 3.378(15) 55502
C(3) H(4) 2.863(16) 65603
C(3) H(13) 3.38(2) 54602
C(3) H(14) 3.20(2) 54602
C(4) H(4) 3.088(17) 65603
C(4) H(14) 2.98(2) 54602
C(4) H(17) 3.224(19) 55504
C(5) H(17) 3.080(17) 55504
C(5) H(18) 3.511(19) 55502
C(5) H(19) 3.540(18) 55502
C(6) H(12) 3.203(18) 55602
C(6) H(12) 3.370(19) 45404
C(6) H(13) 3.476(19) 55602
C(6) H(14) 3.504(19) 45404
C(6) H(17) 3.435(16) 55504
C(6) H(18) 3.403(19) 55502
C(6) H(19) 3.207(19) 55502
C(7) H(4) 3.464(19) 65603
C(7) H(10) 3.395(17) 54602
C(7) H(14) 2.93(2) 54602
C(7) H(16) 2.938(18) 55504
C(7) H(17) 3.40(2) 55504
C(8) H(4) 3.274(19) 65603
C(8) H(10) 3.110(18) 54602
C(8) H(14) 3.514(18) 54602
C(8) H(16) 3.143(18) 55504
C(9) H(2) 3.500(14) 54504
C(9) H(7) 3.263(18) 55504
C(9) H(10) 3.115(16) 54602
C(9) H(11) 3.528(18) 54602
C(9) H(16) 3.256(18) 55504
C(10) H(7) 3.061(17) 55504
C(10) H(10) 3.407(16) 54602
C(10) H(11) 3.335(16) 54602
C(10) H(16) 3.161(19) 55504
C(11) H(16) 3.41(2) 55603
C(11) H(16) 2.93(2) 55504
C(12) H(14) 3.26(2) 54602
C(12) H(16) 2.800(18) 55504
C(13) H(2) 3.388(16) 55602
C(13) H(3) 3.378(18) 55602
C(13) H(6) 3.385(16) 55602
C(13) H(7) 3.44(2) 54602
C(13) H(7) 3.03(2) 55504
C(14) H(1) 3.014(18) 55502
C(14) H(8) 2.917(15) 44404
C(14) H(9) 3.091(17) 44404
C(15) H(1) 2.881(19) 55502
C(15) H(8) 3.543(15) 44404
C(15) H(9) 3.442(16) 44404
C(15) H(10) 3.444(17) 55603
C(15) H(19) 3.277(15) 55502
C(16) H(1) 2.717(19) 55502
C(16) H(10) 3.253(18) 55603
C(16) H(13) 3.181(18) 55603
C(17) H(1) 2.694(16) 55502
C(17) H(3) 3.186(18) 55502
C(17) H(4) 3.174(18) 55502
C(17) H(6) 3.397(15) 44404
C(17) H(13) 2.96(2) 55603
C(17) H(18) 3.258(18) 55503
C(18) H(1) 2.787(16) 55502
C(18) H(3) 2.777(17) 55502
C(18) H(5) 3.584(17) 54502
C(18) H(6) 2.946(14) 44404
C(18) H(8) 3.219(16) 44404
C(18) H(17) 3.464(19) 55503
C(18) H(18) 3.414(16) 55503
C(19) H(1) 2.929(17) 55502
C(19) H(3) 3.409(16) 55502
C(19) H(5) 3.075(17) 54502
C(19) H(6) 3.380(13) 44404
C(19) H(8) 2.753(16) 44404
H(1) C(14) 3.014(18) 54502
H(1) C(15) 2.881(19) 54502
H(1) C(16) 2.717(19) 54502
H(1) C(17) 2.694(16) 54502
H(1) C(18) 2.787(16) 54502
H(1) C(19) 2.929(17) 54502
H(1) H(8) 3.39(2) 44404
H(1) H(9) 3.14(2) 44404
H(1) H(15) 3.49(2) 54502
H(1) H(16) 3.26(2) 54502
H(1) H(17) 3.22(2) 54502
H(1) H(18) 3.32(2) 54502
H(1) H(19) 3.51(2) 54502
H(2) C(9) 3.500(14) 44404
H(2) C(13) 3.388(16) 54602
H(2) H(9) 2.63(2) 44404
H(2) H(12) 2.74(2) 54602
H(2) H(14) 3.45(2) 54602
H(3) C(13) 3.378(18) 54602
H(3) C(17) 3.186(18) 54502
H(3) C(18) 2.777(17) 54502
H(3) C(19) 3.409(16) 54502
H(3) H(7) 3.44(2) 54501
H(3) H(9) 2.94(2) 44404
H(3) H(12) 2.87(2) 54602
H(3) H(13) 3.22(2) 54602
H(3) H(17) 3.32(2) 54502
H(3) H(18) 2.59(2) 54502
H(4) C(2) 3.490(15) 65603
H(4) C(3) 2.863(16) 65603
H(4) C(4) 3.088(17) 65603
H(4) C(7) 3.464(19) 65603
H(4) C(8) 3.274(19) 65603
H(4) C(17) 3.174(18) 54502
H(4) H(4) 3.31(2) 65603
H(4) H(6) 2.91(2) 65603
H(4) H(8) 2.73(2) 65603
H(4) H(17) 2.75(2) 54502
H(4) H(18) 3.56(2) 54504
H(5) C(18) 3.584(17) 55502
H(5) C(19) 3.075(17) 55502
H(5) H(6) 3.30(2) 65603
H(5) H(8) 3.03(2) 65603
H(5) H(18) 3.35(2) 55502
H(5) H(19) 2.38(2) 55502
H(6) C(2) 3.460(15) 65603
H(6) C(13) 3.385(16) 54602
H(6) C(17) 3.397(15) 54504
H(6) C(18) 2.946(14) 54504
H(6) C(19) 3.380(13) 54504
H(6) H(4) 2.91(2) 65603
H(6) H(5) 3.30(2) 65603
H(6) H(13) 2.95(2) 54602
H(6) H(14) 3.16(2) 54602
H(6) H(18) 2.90(2) 54504
H(7) O(1) 2.371(19) 45404
H(7) C(9) 3.263(18) 45404
H(7) C(10) 3.061(17) 45404
H(7) C(13) 3.44(2) 55602
H(7) C(13) 3.03(2) 45404
H(7) H(3) 3.44(2) 56501
H(7) H(9) 2.91(2) 45404
H(7) H(12) 2.79(2) 55602
H(7) H(12) 2.93(3) 45404
H(7) H(13) 3.48(2) 55602
H(7) H(14) 3.06(2) 45404
H(7) H(18) 3.55(2) 55502
H(7) H(19) 3.17(3) 55502
H(8) N(1) 3.255(14) 54504
H(8) C(2) 3.336(18) 65603
H(8) C(14) 2.917(15) 54504
H(8) C(15) 3.543(15) 54504
H(8) C(18) 3.219(16) 54504
H(8) C(19) 2.753(16) 54504
H(8) H(1) 3.39(2) 54504
H(8) H(4) 2.73(2) 65603
H(8) H(5) 3.03(2) 65603
H(8) H(10) 3.51(2) 54602
H(8) H(19) 2.92(2) 54504
H(9) N(1) 2.710(17) 54504
H(9) C(1) 2.960(15) 54504
H(9) C(14) 3.091(17) 54504
H(9) C(15) 3.442(16) 54504
H(9) H(1) 3.14(2) 54504
H(9) H(2) 2.63(2) 54504
H(9) H(3) 2.94(2) 54504
H(9) H(7) 2.91(2) 55504
H(9) H(10) 3.48(2) 54602
H(9) H(11) 3.53(2) 54602
H(9) H(12) 3.54(2) 65703
H(9) H(15) 3.45(2) 54504
H(10) C(7) 3.395(17) 55602
H(10) C(8) 3.110(18) 55602
H(10) C(9) 3.115(16) 55602
H(10) C(10) 3.407(16) 55602
H(10) C(15) 3.444(17) 55603
H(10) C(16) 3.253(18) 55603
H(10) H(8) 3.51(2) 55602
H(10) H(9) 3.48(2) 55602
H(10) H(15) 3.49(2) 55603
H(10) H(16) 3.20(2) 55603
H(10) H(16) 3.39(2) 55504
H(11) O(1) 3.188(16) 55602
H(11) C(9) 3.528(18) 55602
H(11) C(10) 3.335(16) 55602
H(11) H(9) 3.53(2) 55602
H(11) H(14) 3.44(2) 54602
H(11) H(15) 3.45(2) 55603
H(11) H(16) 3.18(2) 55504
H(12) O(1) 3.086(16) 65703
H(12) C(1) 3.26(2) 55602
H(12) C(6) 3.203(18) 54602
H(12) C(6) 3.370(19) 55504
H(12) H(2) 2.74(2) 55602
H(12) H(3) 2.87(2) 55602
H(12) H(7) 2.79(2) 54602
H(12) H(7) 2.93(3) 55504
H(12) H(9) 3.54(2) 65703
H(12) H(12) 3.27(2) 65703
H(13) C(3) 3.38(2) 55602
H(13) C(6) 3.476(19) 54602
H(13) C(16) 3.181(18) 55603
H(13) C(17) 2.96(2) 55603
H(13) H(3) 3.22(2) 55602
H(13) H(6) 2.95(2) 55602
H(13) H(7) 3.48(2) 54602
H(13) H(16) 3.19(2) 55603
H(13) H(17) 2.83(2) 55603
H(14) C(3) 3.20(2) 55602
H(14) C(4) 2.98(2) 55602
H(14) C(6) 3.504(19) 55504
H(14) C(7) 2.93(2) 55602
H(14) C(8) 3.514(19) 55602
H(14) C(12) 3.26(2) 55602
H(14) H(2) 3.45(2) 55602
H(14) H(6) 3.16(2) 55602
H(14) H(7) 3.06(2) 55504
H(14) H(11) 3.44(2) 55602
H(15) H(1) 3.49(2) 55502
H(15) H(9) 3.45(2) 44404
H(15) H(10) 3.49(2) 55603
H(15) H(11) 3.45(2) 55603
H(15) H(19) 3.25(2) 55502
H(16) C(7) 2.938(18) 45404
H(16) C(8) 3.143(18) 45404
H(16) C(9) 3.256(18) 45404
H(16) C(10) 3.161(19) 45404
H(16) C(11) 3.41(2) 55603
H(16) C(11) 2.93(2) 45404
H(16) C(12) 2.800(18) 45404
H(16) H(1) 3.26(2) 55502
H(16) H(10) 3.20(2) 55603
H(16) H(10) 3.39(2) 45404
H(16) H(11) 3.18(2) 45404
H(16) H(13) 3.19(2) 55603
H(17) C(2) 3.586(19) 55502
H(17) C(4) 3.224(19) 45404
H(17) C(5) 3.080(17) 45404
H(17) C(6) 3.435(16) 45404
H(17) C(7) 3.40(2) 45404
H(17) C(18) 3.464(19) 55503
H(17) H(1) 3.22(2) 55502
H(17) H(3) 3.32(2) 55502
H(17) H(4) 2.75(2) 55502
H(17) H(13) 2.83(2) 55603
H(17) H(18) 2.52(2) 55503
H(18) C(1) 3.475(16) 55502
H(18) C(5) 3.511(19) 54502
H(18) C(6) 3.403(19) 54502
H(18) C(17) 3.258(18) 55503
H(18) C(18) 3.414(16) 55503
H(18) H(1) 3.32(2) 55502
H(18) H(3) 2.59(2) 55502
H(18) H(4) 3.56(2) 44404
H(18) H(5) 3.35(2) 54502
H(18) H(6) 2.90(2) 44404
H(18) H(7) 3.55(2) 54502
H(18) H(17) 2.52(2) 55503
H(18) H(18) 2.87(2) 55503
H(19) C(2) 3.378(15) 54502
H(19) C(5) 3.540(18) 54502
H(19) C(6) 3.207(19) 54502
H(19) C(15) 3.277(15) 54502
H(19) H(1) 3.51(2) 55502
H(19) H(5) 2.38(2) 54502
H(19) H(7) 3.17(3) 54502
H(19) H(8) 2.92(2) 44404
H(19) H(15) 3.25(2) 54502

loop_
_geom_torsion_atom_site_label_1
_geom_torsion_atom_site_label_2
_geom_torsion_atom_site_label_3
_geom_torsion_atom_site_label_4
_geom_torsion
C(13) O(1) C(10) C(9) 172.72(16)
C(13) O(1) C(10) C(11) -6.9(2)
C(1) N(1) C(14) C(15) -13.1(2)
C(1) N(1) C(14) C(19) 170.93(16)
C(14) N(1) C(1) C(2) -79.3(2)
N(1) C(1) C(2) C(3) -176.56(14)
C(1) C(2) C(3) C(4) -99.9(2)
C(2) C(3) C(4) C(5) 1.3(2)
C(2) C(3) C(4) C(7) -179.52(16)
C(3) C(4) C(5) C(6) 7(18)
C(3) C(4) C(7) C(8) 22.1(2)
C(3) C(4) C(7) C(12) -158.20(17)
C(5) C(4) C(7) C(8) -158.70(15)
C(5) C(4) C(7) C(12) 21.0(2)
C(7) C(4) C(5) C(6) -172(19)
C(4) C(7) C(8) C(9) -179.10(15)
C(4) C(7) C(12) C(11) 179.45(15)
C(8) C(7) C(12) C(11) -0.8(2)
C(12) C(7) C(8) C(9) 1.1(2)
C(7) C(8) C(9) C(10) -0.6(2)
C(8) C(9) C(10) O(1) -179.93(14)
C(8) C(9) C(10) C(11) -0.2(2)
O(1) C(10) C(11) C(12) -179.76(15)
C(9) C(10) C(11) C(12) 0.6(2)
C(10) C(11) C(12) C(7) -0.1(2)
N(1) C(14) C(15) C(16) -173.86(16)
N(1) C(14) C(19) C(18) 173.29(16)
C(15) C(14) C(19) C(18) -2.8(2)
C(19) C(14) C(15) C(16) 2.1(2)
C(14) C(15) C(16) C(17) 0.1(2)
C(15) C(16) C(17) C(18) -1.7(2)
C(16) C(17) C(18) C(19) 1.0(2)
C(17) C(18) C(19) C(14) 1.3(2)

loop_
_cod_related_entry_id
_cod_related_entry_database
_cod_related_entry_code
1 ChemSpider 30660360
